data_2236302
loop_
_publ_author_name
'Weil, Matthias'

_publ_section_title
;
 Redetermination of (NH~4~)~2~HAsO~4~
;
_journal_coeditor_code HB6976
_journal_issue 11
_journal_name_full 'Acta Crystallographica Section E'
_journal_page_first i82
_journal_paper_doi 10.1107/S1600536812043565
_journal_volume 68
_journal_year 2012
_chemical_formula_iupac '(N H4)2 H P O4'
_chemical_formula_moiety '2(H4 N +), As H O4 2-'
_chemical_formula_structural '(N H4)2 (H P O4)'
_chemical_formula_sum 'As H9 N2 O4'
_chemical_formula_weight 176.01
_chemical_name_systematic
;
Diammonium hydrogenarsenate(V)
;
_space_group_IT_number 14
_symmetry_cell_setting monoclinic
_symmetry_space_group_name_Hall '-P 2ybc'
_symmetry_space_group_name_H-M 'P 1 21/c 1'
_atom_sites_solution_hydrogens geom
_atom_sites_solution_primary direct
_atom_sites_solution_secondary difmap
_audit_creation_method SHELXL-97
_cell_angle_alpha 90.00
_cell_angle_beta 113.784(4)
_cell_angle_gamma 90.00
_cell_formula_units_Z 4
_cell_length_a 11.3426(4)
_cell_length_b 6.8512(3)
_cell_length_c 8.1130(3)
_cell_measurement_reflns_used 2800
_cell_measurement_temperature 293(2)
_cell_measurement_theta_max 29.986
_cell_measurement_theta_min 3.563
_cell_volume 576.92(4)
_computing_cell_refinement 'SAINT (Bruker, 2009)'
_computing_data_collection 'APEX2 (Bruker, 2009)'
_computing_data_reduction 'SAINT (Bruker, 2009)'
_computing_molecular_graphics 'ATOMS (Dowty, 2006)'
_computing_publication_material 'publCIF (Westrip, 2010)'
_computing_structure_refinement 'SHELXL97 (Sheldrick, 2008)'
_computing_structure_solution 'SHELXS97 (Sheldrick, 2008)'
_diffrn_ambient_temperature 293(2)
_diffrn_measured_fraction_theta_full 1.000
_diffrn_measured_fraction_theta_max 1.000
_diffrn_measurement_device_type 'Bruker APEXII CCD'
_diffrn_measurement_method '\w- and \f-scans'
_diffrn_radiation_monochromator graphite
_diffrn_radiation_source 'fine-focus sealed tube'
_diffrn_radiation_type MoK\a
_diffrn_radiation_wavelength 0.71073
_diffrn_reflns_av_R_equivalents 0.0333
_diffrn_reflns_av_sigmaI/netI 0.0318
_diffrn_reflns_limit_h_max 15
_diffrn_reflns_limit_h_min -15
_diffrn_reflns_limit_k_max 9
_diffrn_reflns_limit_k_min -6
_diffrn_reflns_limit_l_max 10
_diffrn_reflns_limit_l_min -11
_diffrn_reflns_number 6318
_diffrn_reflns_theta_full 29.99
_diffrn_reflns_theta_max 29.99
_diffrn_reflns_theta_min 1.96
_diffrn_standards_number 0
_exptl_absorpt_coefficient_mu 5.820
_exptl_absorpt_correction_T_max 0.8729
_exptl_absorpt_correction_T_min 0.4963
_exptl_absorpt_correction_type multi-scan
_exptl_absorpt_process_details
;
(<i>SADABS</i>; Bruker, 2009)
;
_exptl_crystal_colour colourless
_exptl_crystal_density_diffrn 2.026
_exptl_crystal_density_method 'not measured'
_exptl_crystal_description plate
_exptl_crystal_F_000 352
_exptl_crystal_size_max 0.14
_exptl_crystal_size_mid 0.12
_exptl_crystal_size_min 0.02
_refine_diff_density_max 0.592
_refine_diff_density_min -0.843
_refine_ls_extinction_method none
_refine_ls_goodness_of_fit_ref 1.039
_refine_ls_hydrogen_treatment refall
_refine_ls_matrix_type full
_refine_ls_number_parameters 101
_refine_ls_number_reflns 1676
_refine_ls_number_restraints 0
_refine_ls_restrained_S_all 1.039
_refine_ls_R_factor_all 0.0317
_refine_ls_R_factor_gt 0.0221
_refine_ls_shift/su_max 0.001
_refine_ls_shift/su_mean 0.000
_refine_ls_structure_factor_coef Fsqd
_refine_ls_weighting_details 'calc w=1/[\s^2^(Fo^2^)+(0.0304P)^2^+0.0000P] where P=(Fo^2^+2Fc^2^)/3'
_refine_ls_weighting_scheme calc
_refine_ls_wR_factor_gt 0.0512
_refine_ls_wR_factor_ref 0.0551
_reflns_number_gt 1413
_reflns_number_total 1674
_reflns_threshold_expression I>2sigma(I)
_cod_data_source_file hb6976.cif
_cod_data_source_block I
_cod_original_sg_symbol_H-M 'P 21/c'
_cod_database_code 2236302
_cod_database_fobs_code 2236302

loop_
_symmetry_equiv_pos_as_xyz
'x, y, z'
'-x, y+1/2, -z+1/2'
'-x, -y, -z'
'x, -y-1/2, z-1/2'

loop_
_atom_site_type_symbol
_atom_site_label
_atom_site_fract_x
_atom_site_fract_y
_atom_site_fract_z
_atom_site_U_iso_or_equiv
_atom_site_adp_type
_atom_site_calc_flag
_atom_site_occupancy
_atom_site_symmetry_multiplicity
As As1 0.249593(18) 0.89261(3) 0.42786(3) 0.00648(7) Uani d 1 1
O O1 0.20879(15) 0.9789(2) 0.2115(2) 0.0126(3) Uani d 1 1
O O2 0.25894(13) 0.0977(2) 0.5442(2) 0.0098(3) Uani d 1 1
O O3 0.38858(13) 0.7692(2) 0.4982(2) 0.0114(3) Uani d 1 1
O O4 0.13017(13) 0.7484(2) 0.4289(2) 0.0098(3) Uani d 1 1
N N1 0.44933(18) 0.1231(3) 0.1532(3) 0.0111(3) Uani d 1 1
N N2 0.12140(18) 0.3798(3) 0.2643(3) 0.0100(3) Uani d 1 1
H H1N1 0.494(3) 0.131(3) 0.275(4) 0.017(7) Uiso d 1 1
H H2N1 0.422(2) 0.003(4) 0.114(4) 0.013(6) Uiso d 1 1
H H3N1 0.388(3) 0.209(4) 0.117(4) 0.022(7) Uiso d 1 1
H H4N1 0.509(3) 0.167(4) 0.111(4) 0.016(7) Uiso d 1 1
H H1N2 0.118(3) 0.491(5) 0.302(4) 0.020(7) Uiso d 1 1
H H2N2 0.169(3) 0.392(3) 0.201(4) 0.013(7) Uiso d 1 1
H H3N2 0.046(3) 0.336(4) 0.209(4) 0.022(7) Uiso d 1 1
H H4N2 0.164(2) 0.297(4) 0.358(4) 0.013(6) Uiso d 1 1
H H1O 0.186(3) 0.907(4) 0.139(5) 0.032(10) Uiso d 1 1

loop_
_atom_site_aniso_label
_atom_site_aniso_U_11
_atom_site_aniso_U_22
_atom_site_aniso_U_33
_atom_site_aniso_U_12
_atom_site_aniso_U_13
_atom_site_aniso_U_23
As1 0.00865(10) 0.00455(11) 0.00669(11) 0.00021(7) 0.00355(7) -0.00027(8)
O1 0.0228(7) 0.0084(8) 0.0071(7) -0.0016(6) 0.0064(6) -0.0004(6)
O2 0.0134(7) 0.0062(7) 0.0105(7) -0.0002(5) 0.0056(6) -0.0026(6)
O3 0.0102(6) 0.0113(7) 0.0131(7) 0.0031(5) 0.0051(6) 0.0011(6)
O4 0.0111(6) 0.0068(7) 0.0119(7) -0.0018(5) 0.0051(5) 0.0003(6)
N1 0.0117(8) 0.0096(9) 0.0123(9) 0.0008(7) 0.0052(7) 0.0006(7)
N2 0.0121(8) 0.0071(9) 0.0120(9) 0.0003(7) 0.0059(7) -0.0005(7)

loop_
_atom_type_symbol
_atom_type_description
_atom_type_scat_dispersion_real
_atom_type_scat_dispersion_imag
_atom_type_scat_source
N N 0.0061 0.0033 'International Tables Vol C Tables 4.2.6.8 and 6.1.1.4'
H H 0.0000 0.0000 'International Tables Vol C Tables 4.2.6.8 and 6.1.1.4'
O O 0.0106 0.0060 'International Tables Vol C Tables 4.2.6.8 and 6.1.1.4'
As As 0.0499 2.0058 'International Tables Vol C Tables 4.2.6.8 and 6.1.1.4'

loop_
_geom_angle_atom_site_label_1
_geom_angle_atom_site_label_2
_geom_angle_atom_site_label_3
_geom_angle_site_symmetry_1
_geom_angle
O2 As1 O3 1_565 113.29(7)
O2 As1 O4 1_565 111.04(7)
O3 As1 O4 . 110.62(7)
O2 As1 O1 1_565 102.46(7)
O3 As1 O1 . 110.40(7)
O4 As1 O1 . 108.67(7)
As1 O1 H1O . 117(3)
H1N1 N1 H2N1 . 114(2)
H1N1 N1 H3N1 . 110(2)
H2N1 N1 H3N1 . 113(3)
H1N1 N1 H4N1 . 103(2)
H2N1 N1 H4N1 . 112(2)
H3N1 N1 H4N1 . 105(2)
H1N2 N2 H2N2 . 105(2)
H1N2 N2 H3N2 . 110(3)
H2N2 N2 H3N2 . 116(3)
H1N2 N2 H4N2 . 111(3)
H2N2 N2 H4N2 . 107(2)
H3N2 N2 H4N2 . 108(2)

loop_
_geom_bond_atom_site_label_1
_geom_bond_atom_site_label_2
_geom_bond_site_symmetry_2
_geom_bond_distance
As1 O2 1_565 1.6718(14)
As1 O3 . 1.6732(14)
As1 O4 . 1.6793(14)
As1 O1 . 1.7293(15)
O1 H1O . 0.73(3)
O2 As1 1_545 1.6718(14)
N1 H1N1 . 0.91(3)
N1 H2N1 . 0.89(3)
N1 H3N1 . 0.87(3)
N1 H4N1 . 0.92(3)
N2 H1N2 . 0.83(3)
N2 H2N2 . 0.89(3)
N2 H3N2 . 0.85(3)
N2 H4N2 . 0.92(3)

loop_
_geom_hbond_atom_site_label_D
_geom_hbond_atom_site_label_H
_geom_hbond_atom_site_label_A
_geom_hbond_site_symmetry_A
_geom_hbond_distance_DH
_geom_hbond_distance_HA
_geom_hbond_distance_DA
_geom_hbond_angle_DHA
N1 H3N1 O2 4_565 0.87(3) 1.88(3) 2.750(2) 178(3)
N1 H1N1 O3 3_666 0.91(3) 1.91(3) 2.780(3) 158(2)
N1 H2N1 O3 4_565 0.89(3) 2.06(3) 2.930(3) 167(2)
N1 H4N1 O3 2_645 0.92(3) 1.86(3) 2.777(2) 173(3)
N2 H4N2 O2 . 0.92(3) 2.00(3) 2.910(2) 174(2)
N2 H2N2 O2 4_565 0.89(3) 1.93(3) 2.809(2) 174(2)
N2 H1N2 O4 . 0.83(3) 2.02(3) 2.840(2) 171(3)
N2 H3N2 O4 2_545 0.85(3) 1.95(3) 2.793(2) 176(3)
O1 H1O O4 4_575 0.73(3) 1.89(3) 2.613(2) 171(4)
